data_7715780
loop_
_publ_author_name
'Beckmann, J. Louis'
'Neumann, Beate'
'Stammler, Hans-Georg'
'Lamm, Jan-Hendrik'
'Mitzel, Norbert W.'

_publ_section_title
;
 Bidentate boron Lewis acids: synthesis by tin boron exchange reaction and
 host-guest complex formation.
;
_journal_issue 18
_journal_name_full 'Dalton transactions (Cambridge, England : 2003)'
_journal_page_first 7958
_journal_page_last 7964
_journal_paper_doi 10.1039/d4dt00782d
_journal_volume 53
_journal_year 2024
_chemical_formula_moiety 'C32 H44 B2 N2'
_chemical_formula_sum 'C32 H44 B2 N2'
_chemical_formula_weight 478.368
_space_group_crystal_system triclinic
_space_group_IT_number 2
_space_group_name_Hall '-P 1'
_space_group_name_H-M_alt 'P -1'
_symmetry_Int_Tables_number 2
_atom_sites_solution_primary dual
_audit_creation_date 2021-04-26
_audit_creation_method
;
Olex2 1.3-dev
(compiled 2020.11.12 svn.r5f609507 for OlexSys, GUI svn.r6226)
;
_audit_update_record
;
2024-03-04 deposited with the CCDC.	2024-04-17 downloaded from the CCDC.
;
_cell_angle_alpha 95.5219(16)
_cell_angle_beta 95.4644(16)
_cell_angle_gamma 94.6077(16)
_cell_formula_units_Z 2
_cell_length_a 7.74992(15)
_cell_length_b 10.6301(2)
_cell_length_c 17.3419(4)
_cell_measurement_reflns_used 15859
_cell_measurement_temperature 100.0(1)
_cell_measurement_theta_max 76.2870
_cell_measurement_theta_min 4.1680
_cell_volume 1409.79(5)
_computing_cell_refinement 'CrysAlisPro 1.171.41.104a (Rigaku OD, 2021)'
_computing_data_collection 'CrysAlisPro 1.171.41.104a (Rigaku OD, 2021)'
_computing_data_reduction 'CrysAlisPro 1.171.41.104a (Rigaku OD, 2021)'
_computing_molecular_graphics 'Olex2 1.3-dev (Dolomanov et al., 2009)'
_computing_publication_material 'Olex2 1.3-dev (Dolomanov et al., 2009)'
_computing_structure_refinement 'olex2.refine 1.3-dev (Bourhis et al., 2015)'
_computing_structure_solution 'ShelXD (Sheldrick, 2008)'
_diffrn_ambient_environment N~2~
_diffrn_ambient_temperature 100.0(1)
_diffrn_detector 'CCD plate'
_diffrn_detector_area_resol_mean 5.3114
_diffrn_detector_type Atlas
_diffrn_measured_fraction_theta_full 0.9973
_diffrn_measured_fraction_theta_max 0.9842
_diffrn_measurement_details
;
List of Runs (angles in degrees, time in seconds):

  # Type    Start    End  Width  t~exp~   \w     \q     \k     \f   Frames
#--------------------------------------------------------------------------
  1  \w    -59.00  33.00   1.00    6.00    --  -38.50  37.00 150.00   92
  2  \w    -64.00  30.00   1.00    6.00    --  -38.50  57.00  90.00   94
  3  \w   -107.00 -13.00   1.00    6.00    --  -38.50 -57.00 120.00   94
  4  \w    -72.00  39.00   1.00    6.00    --  -38.50  19.00 -90.00  111
  5  \w     27.00  97.00   1.00    6.00    --   42.70-125.00 -90.00   70
  6  \w     22.00 114.00   1.00    6.00    --   42.70  37.00-120.00   92
  7  \w     11.00  42.00   1.00    6.00    --   42.70  82.00 -21.13   31
  8  \w     11.00  42.00   1.00    6.00    --   42.70  81.00-154.25   31
  9  \w     18.00 111.00   1.00    6.00    --   42.70  57.00   0.00   93
 10  \w    -21.00  73.00   1.00    6.00    --   42.70 -77.00 -30.00   94
 11  \w     12.00  42.00   1.00    6.00    --   42.70  79.00-114.50   30
 12  \w     12.00  42.00   1.00    6.00    --   42.70  79.00 134.37   30
 13  \w     12.00  42.00   1.00    6.00    --   42.70  78.00  64.43   30
 14  \w     18.00 111.00   1.00    6.00    --   42.70  57.00 -60.00   93
 15  \w     18.00 111.00   1.00    6.00    --   42.70  57.00 120.00   93
 16  \w     41.00 113.00   1.00   32.00    --  111.00-125.00  30.00   72
 17  \w     89.00 178.00   1.00   32.00    --  111.00  45.00  60.00   89
 18  \w     82.00 178.00   1.00   32.00    --  111.00  71.00-152.27   96
 19  \w     85.00 178.00   1.00   32.00    --  111.00  61.00 120.00   93
 20  \w     32.00  92.00   1.00   32.00    --  111.00 -94.00  30.00   60
 21  \w     87.00 178.00   1.00   32.00    --  111.00  61.00 -21.85   91
 22  \w     89.00 122.00   1.00   32.00    --  111.00  45.00 -90.00   33
 23  \w     85.00 112.00   1.00   32.00    --  111.00-125.00-180.00   27
 24  \w    131.00 168.00   1.00   32.00    --  111.00  67.00 -80.64   37
 25  \w     86.00 111.00   1.00   32.00    --  111.00  61.00  30.00   25
 26  \w    140.00 177.00   1.00   32.00    --  111.00  61.00  30.00   37
 27  \w     47.00 135.00   1.00   32.00    --  111.00 -61.00  60.00   88
 28  \w     85.00 113.00   1.00   32.00    --  111.00  61.00 -90.00   28
 29  \w     85.00 167.00   1.00   32.00    --  111.00  61.00 -60.00   82
 30  \w     90.00 133.00   1.00   32.00    --  111.00  45.00  90.00   43
 31  \w     85.00 113.00   1.00   32.00    --  111.00  61.00-120.00   28
 32  \w     85.00 112.00   1.00   32.00    --  111.00  61.00-180.00   27
 33  \w     41.00 110.00   1.00   32.00    --  111.00-125.00 -30.00   69
 34  \w    127.00 175.00   1.00   32.00    --  111.00  65.00   9.44   48
 35  \w    117.00 178.00   1.00   32.00    --  111.00  61.00  90.00   61
 36  \w     85.00 112.00   1.00   32.00    --  111.00  61.00  90.00   27
 37  \w    115.00 141.00   1.00   32.00    --  111.00 -77.00-150.00   26
 38  \w     85.00 121.00   1.00   32.00    --  111.00  61.00 150.00   36
 39  \w     85.00 113.00   1.00   32.00    --  111.00  61.00   0.00   28
 40  \w    137.00 177.00   1.00   32.00    --  111.00  61.00-120.00   40
 41  \w     32.00 104.00   1.00   32.00    --  111.00 -94.00  60.00   72
 42  \w     40.00  94.00   1.00   32.00    --  111.00 -77.00-150.00   54
 43  \w     90.00 169.00   1.00   32.00    --  111.00  45.00 150.00   79
 44  \w     85.00 112.00   1.00   32.00    --  111.00  61.00-150.00   27
 45  \w     85.00 112.00   1.00   32.00    --  111.00  61.00 -30.00   27
 46  \w     64.00 107.00   1.00   32.00    --  111.00 -94.00-180.00   43
 47  \w     85.00 111.00   1.00   32.00    --  111.00  61.00  60.00   26
 48  \w     90.00 130.00   1.00   32.00    --  111.00  45.00 -30.00   40
 49  \w     90.00 126.00   1.00   32.00    --  111.00  45.00-150.00   36
 50  \w     89.00 172.00   1.00   32.00    --  111.00  45.00-180.00   83
 51  \w     85.00 115.00   1.00   32.00    --  111.00  59.00 103.03   30
 52  \w     84.00 111.00   1.00   32.00    --  111.00  65.00   9.44   27
 53  \w     83.00 127.00   1.00   32.00    --  111.00  67.00 -80.64   44
;
_diffrn_measurement_device 'four-circle diffractometer'
_diffrn_measurement_device_type 'SuperNova, Dual, Cu at home/near, Atlas'
_diffrn_measurement_method '\w scans'
_diffrn_orient_matrix_type 'CrysAlisPro convention (1999,Acta A55,543-557)'
_diffrn_orient_matrix_UB_11 0.0407678000
_diffrn_orient_matrix_UB_12 -0.1397083000
_diffrn_orient_matrix_UB_13 -0.0107017000
_diffrn_orient_matrix_UB_21 -0.1749281000
_diffrn_orient_matrix_UB_22 -0.0410556000
_diffrn_orient_matrix_UB_23 0.0296384000
_diffrn_orient_matrix_UB_31 -0.0891232000
_diffrn_orient_matrix_UB_32 -0.0130340000
_diffrn_orient_matrix_UB_33 -0.0840186000
_diffrn_radiation_monochromator mirror
_diffrn_radiation_probe x-ray
_diffrn_radiation_type 'Cu K\a'
_diffrn_radiation_wavelength 1.54184
_diffrn_reflns_av_R_equivalents 0.0173
_diffrn_reflns_av_unetI/netI 0.0119
_diffrn_reflns_Laue_measured_fraction_full 0.9973
_diffrn_reflns_Laue_measured_fraction_max 0.9842
_diffrn_reflns_limit_h_max 9
_diffrn_reflns_limit_h_min -9
_diffrn_reflns_limit_k_max 13
_diffrn_reflns_limit_k_min -13
_diffrn_reflns_limit_l_max 20
_diffrn_reflns_limit_l_min -21
_diffrn_reflns_number 25460
_diffrn_reflns_point_group_measured_fraction_full 0.9973
_diffrn_reflns_point_group_measured_fraction_max 0.9842
_diffrn_reflns_theta_full 67.6840
_diffrn_reflns_theta_max 76.09
_diffrn_reflns_theta_min 2.57
_diffrn_source 'micro-focus sealed X-ray tube'
_diffrn_source_type 'SuperNova (Cu) X-ray Source'
_exptl_absorpt_coefficient_mu 0.473
_exptl_absorpt_correction_T_max 1.000
_exptl_absorpt_correction_T_min 0.845
_exptl_absorpt_correction_type gaussian
_exptl_absorpt_process_details
;
CrysAlisPro 1.171.41.104a (Rigaku Oxford Diffraction, 2021)
Numerical absorption correction based on gaussian integration over
a multifaceted crystal model
Empirical absorption correction using spherical harmonics,
implemented in SCALE3 ABSPACK scaling algorithm.
;
_exptl_crystal_colour 'clear colourless'
_exptl_crystal_colour_lustre clear
_exptl_crystal_colour_primary colourless
_exptl_crystal_density_diffrn 1.127
_exptl_crystal_description plate
_exptl_crystal_F_000 521.314
_exptl_crystal_size_max 0.175
_exptl_crystal_size_mid 0.13
_exptl_crystal_size_min 0.039
_refine_diff_density_max 0.3240
_refine_diff_density_min -0.1881
_refine_diff_density_rms 0.0352
_refine_ls_d_res_high 0.7942
_refine_ls_d_res_low 17.1682
_refine_ls_goodness_of_fit_ref 1.0601
_refine_ls_hydrogen_treatment refall
_refine_ls_matrix_type full
_refine_ls_number_constraints 0
_refine_ls_number_parameters 501
_refine_ls_number_reflns 5803
_refine_ls_number_restraints 0
_refine_ls_restrained_S_all 1.0601
_refine_ls_R_factor_all 0.0342
_refine_ls_R_factor_gt 0.0301
_refine_ls_shift/su_max 0.0009
_refine_ls_shift/su_mean 0.0000
_refine_ls_structure_factor_coef Fsqd
_refine_ls_weighting_details 'w=1/[\s^2^(Fo^2^)+(0.0551P)^2^+0.1087P] where P=(Fo^2^+2Fc^2^)/3'
_refine_ls_weighting_scheme calc
_refine_ls_wR_factor_gt 0.0850
_refine_ls_wR_factor_ref 0.0869
_reflns_Friedel_coverage 0.0
_reflns_limit_h_max 9
_reflns_limit_h_min -9
_reflns_limit_k_max 13
_reflns_limit_k_min -13
_reflns_limit_l_max 21
_reflns_limit_l_min 0
_reflns_number_gt 5052
_reflns_number_total 5803
_reflns_threshold_expression I>=2u(I)
_twin_special_details
;
Component 2 rotated by 42.0993\% 
around [0.97 0.22 -0.08] (reciprocal) or [0.98 0.18 0.04] (direct)
;
_cod_data_source_file d4dt00782d2.cif
_cod_data_source_block 3cxTMEDA
_cod_depositor_comments 'Adding full bibliography for 7715770--7715781.cif.'
_cod_database_code 7715780
_chemical_oxdiff_formula 'C32 H44 B2 N2'
_olex2_refinement_description
;
;
_olex2_submission_special_instructions 'No special instructions were received'
_oxdiff_exptl_absorpt_empirical_details
;
Empirical correction (ABSPACK) includes:
- Absorption correction using spherical harmonics
- Frame scaling
;
_oxdiff_exptl_absorpt_empirical_full_max 1.159
_oxdiff_exptl_absorpt_empirical_full_min 0.822
_oxdiff_twin_integration_method simultaneous
_oxdiff_twin_items 2

loop_
_space_group_symop_id
_space_group_symop_operation_xyz
1 x,y,z
2 -x,-y,-z

loop_
_atom_site_label
_atom_site_type_symbol
_atom_site_fract_x
_atom_site_fract_y
_atom_site_fract_z
_atom_site_U_iso_or_equiv
_atom_site_adp_type
_atom_site_occupancy
_atom_site_refinement_flags_posn
N1 N -0.04774(8) -0.21732(6) 0.12890(4) 0.02153(15) Uani 1.000000 .
N2 N -0.05453(8) 0.11436(6) 0.24172(4) 0.02068(14) Uani 1.000000 .
C1 C 0.50244(10) -0.25463(8) 0.30182(5) 0.02203(16) Uani 1.000000 .
C2 C 0.56573(9) -0.14827(7) 0.35809(5) 0.02021(16) Uani 1.000000 .
C3 C 0.50757(9) -0.02788(7) 0.35261(4) 0.01999(16) Uani 1.000000 .
H3 H 0.4069(15) -0.0156(11) 0.3036(7) 0.033(3) Uiso 1.000000 .
C4 C 0.57263(9) 0.07571(7) 0.40630(4) 0.02004(16) Uani 1.000000 .
C5 C 0.51413(9) 0.20056(7) 0.40025(5) 0.02071(16) Uani 1.000000 .
C6 C 0.58748(11) 0.30046(8) 0.45231(5) 0.02589(18) Uani 1.000000 .
H6 H 0.5466(16) 0.3901(12) 0.4464(7) 0.041(3) Uiso 1.000000 .
C7 C 0.71860(11) 0.28317(9) 0.51261(5) 0.02897(19) Uani 1.000000 .
H7 H 0.7723(17) 0.3643(12) 0.5520(8) 0.047(3) Uiso 1.000000 .
C8 C 0.77332(11) 0.16606(9) 0.52099(5) 0.02606(18) Uani 1.000000 .
H8 H 0.8696(17) 0.1509(12) 0.5675(8) 0.045(3) Uiso 1.000000 .
C9 C 0.70253(10) 0.05883(8) 0.46834(5) 0.02193(17) Uani 1.000000 .
C10 C 0.75781(10) -0.06226(8) 0.47458(5) 0.02368(17) Uani 1.000000 .
H10 H 0.8554(17) -0.0759(12) 0.5225(8) 0.044(3) Uiso 1.000000 .
C11 C 0.69273(10) -0.16625(8) 0.42113(5) 0.02228(17) Uani 1.000000 .
C12 C 0.75083(10) -0.28934(8) 0.42739(5) 0.02647(18) Uani 1.000000 .
H12 H 0.8436(17) -0.3016(12) 0.4754(8) 0.044(3) Uiso 1.000000 .
C13 C 0.68743(11) -0.38909(8) 0.37346(5) 0.02768(18) Uani 1.000000 .
H13 H 0.7357(17) -0.4846(12) 0.3783(8) 0.043(3) Uiso 1.000000 .
C14 C 0.56318(10) -0.37169(8) 0.31049(5) 0.02594(18) Uani 1.000000 .
H14 H 0.5122(17) -0.4549(13) 0.2683(8) 0.046(3) Uiso 1.000000 .
C15 C 0.38029(10) -0.23829(7) 0.23698(5) 0.02336(17) Uani 1.000000 .
C16 C 0.27959(10) -0.22550(7) 0.18037(5) 0.02383(17) Uani 1.000000 .
C17 C 0.37570(10) 0.21664(7) 0.34262(5) 0.02144(16) Uani 1.000000 .
C18 C 0.24917(10) 0.22755(7) 0.29697(5) 0.02152(16) Uani 1.000000 .
C19 C -0.06422(10) -0.12245(8) 0.19758(5) 0.02313(17) Uani 1.000000 .
H19a H -0.2014(16) -0.1249(12) 0.2056(7) 0.042(3) Uiso 1.000000 .
H19b H 0.0010(15) -0.1586(11) 0.2488(7) 0.037(3) Uiso 1.000000 .
C20 C 0.00948(10) 0.01252(7) 0.18875(5) 0.02170(16) Uani 1.000000 .
H20a H 0.1491(16) 0.0208(11) 0.2003(7) 0.040(3) Uiso 1.000000 .
H20b H -0.0254(15) 0.0370(11) 0.1296(7) 0.032(3) Uiso 1.000000 .
C21 C -0.10546(12) -0.34327(8) 0.15418(6) 0.02929(19) Uani 1.000000 .
H21a H -0.0083(18) -0.3688(13) 0.1976(8) 0.046(3) Uiso 1.000000 .
H21b H -0.1223(17) -0.4143(12) 0.1041(8) 0.044(3) Uiso 1.000000 .
H21c H -0.2254(17) -0.3346(12) 0.1776(8) 0.048(3) Uiso 1.000000 .
C22 C -0.17395(10) -0.19545(8) 0.06241(5) 0.02537(17) Uani 1.000000 .
H22a H -0.1539(16) -0.1002(12) 0.0471(7) 0.043(3) Uiso 1.000000 .
H22b H -0.1573(18) -0.2625(13) 0.0132(8) 0.052(4) Uiso 1.000000 .
H22c H -0.3018(18) -0.2078(13) 0.0787(8) 0.052(3) Uiso 1.000000 .
C23 C -0.23594(10) 0.13521(9) 0.21209(5) 0.02822(19) Uani 1.000000 .
H23a H -0.2863(17) 0.1996(13) 0.2535(8) 0.048(3) Uiso 1.000000 .
H23b H -0.3163(17) 0.0465(12) 0.2050(8) 0.045(3) Uiso 1.000000 .
H23c H -0.2303(17) 0.1761(13) 0.1573(8) 0.048(3) Uiso 1.000000 .
C24 C -0.05396(11) 0.07407(8) 0.32166(5) 0.02485(17) Uani 1.000000 .
H24a H -0.1507(17) -0.0030(12) 0.3234(7) 0.045(3) Uiso 1.000000 .
H24b H -0.0802(16) 0.1532(12) 0.3594(7) 0.044(3) Uiso 1.000000 .
H24c H 0.0731(16) 0.0430(12) 0.3395(7) 0.040(3) Uiso 1.000000 .
C25 C 0.16639(11) -0.35194(8) 0.04483(5) 0.02754(18) Uani 1.000000 .
H25a H 0.0734(16) -0.3527(12) -0.0088(7) 0.041(3) Uiso 1.000000 .
H25b H 0.1310(17) -0.4369(13) 0.0743(8) 0.048(3) Uiso 1.000000 .
C26 C 0.34817(12) -0.36513(9) 0.01873(6) 0.0353(2) Uani 1.000000 .
H26a H 0.3532(19) -0.4473(15) -0.0203(9) 0.062(4) Uiso 1.000000 .
H26b H 0.436(2) -0.3692(14) 0.0701(9) 0.058(4) Uiso 1.000000 .
H26c H 0.392(2) -0.2894(15) -0.0137(9) 0.063(4) Uiso 1.000000 .
C27 C 0.21119(10) -0.09680(8) 0.05494(5) 0.02246(16) Uani 1.000000 .
H27a H 0.1107(16) -0.0327(12) 0.0516(7) 0.045(3) Uiso 1.000000 .
H27b H 0.2237(16) -0.1327(12) -0.0037(8) 0.046(3) Uiso 1.000000 .
C28 C 0.38161(10) -0.01730(9) 0.08638(5) 0.02790(18) Uani 1.000000 .
H28a H 0.3814(18) 0.0277(13) 0.1471(8) 0.050(4) Uiso 1.000000 .
H28b H 0.4129(18) 0.0618(13) 0.0523(8) 0.054(4) Uiso 1.000000 .
H28c H 0.4902(19) -0.0785(13) 0.0861(8) 0.054(4) Uiso 1.000000 .
C29 C 0.12022(12) 0.27648(9) 0.15596(5) 0.02936(19) Uani 1.000000 .
H29a H 0.012(2) 0.3102(17) 0.1255(10) 0.084(5) Uiso 1.000000 .
H29b H 0.152(2) 0.1889(19) 0.1240(11) 0.089(6) Uiso 1.000000 .
C30 C 0.28101(16) 0.36525(12) 0.15134(6) 0.0453(3) Uani 1.000000 .
H30a H 0.305(2) 0.3785(14) 0.0917(9) 0.063(4) Uiso 1.000000 .
H30b H 0.389(3) 0.336(2) 0.1849(13) 0.112(7) Uiso 1.000000 .
H30c H 0.261(3) 0.463(2) 0.1804(13) 0.110(7) Uiso 1.000000 .
C31 C -0.01836(11) 0.36737(8) 0.28625(6) 0.02904(19) Uani 1.000000 .
H31a H -0.1158(17) 0.4000(13) 0.2422(8) 0.047(3) Uiso 1.000000 .
H31b H -0.0887(19) 0.3369(14) 0.3334(9) 0.059(4) Uiso 1.000000 .
C32 C 0.10308(13) 0.48099(10) 0.32255(7) 0.0425(3) Uani 1.000000 .
H32a H 0.0352(19) 0.5593(14) 0.3484(9) 0.062(4) Uiso 1.000000 .
H32b H 0.184(3) 0.5231(19) 0.2764(12) 0.089(6) Uiso 1.000000 .
H32c H 0.180(2) 0.4462(17) 0.3740(11) 0.077(5) Uiso 1.000000 .
B1 B 0.15906(11) -0.22067(8) 0.10150(5) 0.02162(18) Uani 1.000000 .
B2 B 0.07902(11) 0.25224(8) 0.24432(5) 0.02160(18) Uani 1.000000 .

loop_
_atom_site_aniso_label
_atom_site_aniso_U_11
_atom_site_aniso_U_22
_atom_site_aniso_U_33
_atom_site_aniso_U_12
_atom_site_aniso_U_13
_atom_site_aniso_U_23
N1 0.0181(3) 0.0235(3) 0.0219(3) -0.0017(2) 0.0002(2) 0.0018(3)
N2 0.0161(3) 0.0271(3) 0.0184(3) 0.0016(2) 0.0025(2) -0.0002(3)
C1 0.0176(3) 0.0253(4) 0.0227(4) 0.0011(3) -0.0003(3) 0.0031(3)
C2 0.0158(3) 0.0250(4) 0.0198(4) 0.0008(3) 0.0006(3) 0.0044(3)
C3 0.0164(3) 0.0246(4) 0.0183(4) 0.0004(3) -0.0001(3) 0.0017(3)
C4 0.0161(3) 0.0258(4) 0.0174(4) -0.0010(3) 0.0004(3) 0.0018(3)
C5 0.0168(3) 0.0261(4) 0.0184(4) -0.0011(3) 0.0015(3) 0.0011(3)
C6 0.0247(4) 0.0262(4) 0.0251(4) -0.0013(3) 0.0005(3) -0.0009(3)
C7 0.0276(4) 0.0319(4) 0.0238(4) -0.0054(3) -0.0020(3) -0.0042(3)
C8 0.0223(4) 0.0352(4) 0.0186(4) -0.0020(3) -0.0021(3) -0.0002(3)
C9 0.0177(3) 0.0302(4) 0.0169(4) -0.0017(3) -0.0000(3) 0.0020(3)
C10 0.0197(4) 0.0321(4) 0.0188(4) 0.0014(3) -0.0013(3) 0.0042(3)
C11 0.0174(3) 0.0284(4) 0.0208(4) 0.0005(3) -0.0002(3) 0.0053(3)
C12 0.0197(4) 0.0313(4) 0.0288(5) 0.0037(3) -0.0020(3) 0.0085(3)
C13 0.0227(4) 0.0281(4) 0.0328(5) 0.0047(3) 0.0003(3) 0.0066(3)
C14 0.0218(4) 0.0254(4) 0.0304(4) 0.0032(3) 0.0001(3) 0.0034(3)
C15 0.0200(4) 0.0260(4) 0.0227(4) 0.0008(3) -0.0027(3) 0.0018(3)
C16 0.0208(4) 0.0258(4) 0.0233(4) 0.0007(3) -0.0034(3) 0.0013(3)
C17 0.0175(3) 0.0254(4) 0.0209(4) 0.0008(3) 0.0007(3) 0.0017(3)
C18 0.0181(4) 0.0254(4) 0.0205(4) 0.0020(3) 0.0006(3) 0.0011(3)
C19 0.0214(4) 0.0260(4) 0.0217(4) -0.0015(3) 0.0038(3) 0.0021(3)
C20 0.0192(4) 0.0251(4) 0.0205(4) -0.0006(3) 0.0047(3) 0.0003(3)
C21 0.0285(4) 0.0260(4) 0.0325(5) -0.0042(3) 0.0034(4) 0.0039(3)
C22 0.0169(4) 0.0307(4) 0.0268(4) -0.0006(3) -0.0020(3) 0.0009(3)
C23 0.0183(4) 0.0354(5) 0.0298(5) 0.0035(3) -0.0002(3) -0.0008(4)
C24 0.0226(4) 0.0317(4) 0.0196(4) -0.0017(3) 0.0049(3) 0.0003(3)
C25 0.0233(4) 0.0265(4) 0.0303(5) 0.0027(3) -0.0024(3) -0.0048(3)
C26 0.0293(4) 0.0336(5) 0.0413(6) 0.0065(4) 0.0041(4) -0.0077(4)
C27 0.0200(4) 0.0263(4) 0.0207(4) 0.0012(3) 0.0026(3) 0.0011(3)
C28 0.0189(4) 0.0337(4) 0.0311(5) -0.0007(3) 0.0046(3) 0.0042(3)
C29 0.0320(4) 0.0334(4) 0.0214(4) -0.0031(3) 0.0005(3) 0.0041(3)
C30 0.0488(6) 0.0559(7) 0.0284(5) -0.0168(5) 0.0022(4) 0.0105(5)
C31 0.0249(4) 0.0288(4) 0.0324(5) 0.0069(3) 0.0011(3) -0.0039(3)
C32 0.0301(5) 0.0365(5) 0.0554(7) 0.0074(4) -0.0033(4) -0.0199(5)
B1 0.0191(4) 0.0236(4) 0.0208(4) 0.0006(3) -0.0015(3) 0.0003(3)
B2 0.0194(4) 0.0256(4) 0.0194(4) 0.0031(3) 0.0011(3) -0.0002(3)

loop_
_atom_type_symbol
_atom_type_scat_dispersion_real
_atom_type_scat_dispersion_imag
_atom_type_scat_source
_atom_type_scat_dispersion_source
H 0.00000 0.00000 'NoSpherA2: Chem.Sci. 2021, DOI:10.1039/D0SC05526C' 'Henke, Gullikson and Davis, At. Data and Nucl. Data Tables, 1993, 54, 2'
C 0.01920 0.00962 'NoSpherA2: Chem.Sci. 2021, DOI:10.1039/D0SC05526C' 'Henke, Gullikson and Davis, At. Data and Nucl. Data Tables, 1993, 54, 2'
B 0.00963 0.00408 'NoSpherA2: Chem.Sci. 2021, DOI:10.1039/D0SC05526C' 'Henke, Gullikson and Davis, At. Data and Nucl. Data Tables, 1993, 54, 2'
N 0.03256 0.01839 'NoSpherA2: Chem.Sci. 2021, DOI:10.1039/D0SC05526C' 'Henke, Gullikson and Davis, At. Data and Nucl. Data Tables, 1993, 54, 2'

loop_
_exptl_crystal_face_index_h
_exptl_crystal_face_index_k
_exptl_crystal_face_index_l
_exptl_crystal_face_perp_dist
0 1 0 0.0641
0 -1 0 0.0625
0 0 -1 0.0181
0 0 1 0.0211
1 0 0 0.0645
-1 0 0 0.0953

loop_
_geom_angle_atom_site_label_1
_geom_angle_atom_site_label_2
_geom_angle_atom_site_label_3
_geom_angle
_geom_angle_site_symmetry_1
_geom_angle_site_symmetry_3
_geom_angle_publ_flag
C21 N1 C19 104.94(6) . . ?
C22 N1 C19 109.55(6) . . ?
C22 N1 C21 106.78(6) . . ?
B1 N1 C19 114.54(6) . . ?
B1 N1 C21 109.40(6) . . ?
B1 N1 C22 111.17(6) . . ?
C23 N2 C20 109.05(6) . . ?
C24 N2 C20 109.61(6) . . ?
C24 N2 C23 109.10(6) . . ?
B2 N2 C20 109.52(5) . . ?
B2 N2 C23 110.02(6) . . ?
B2 N2 C24 109.52(6) . . ?
C14 C1 C2 119.24(7) . . ?
C15 C1 C2 120.22(7) . . ?
C15 C1 C14 120.53(7) . . ?
C3 C2 C1 121.70(7) . . ?
C11 C2 C1 119.11(7) . . ?
C11 C2 C3 119.19(7) . . ?
H3 C3 C2 118.4(6) . . ?
C4 C3 C2 121.45(7) . . ?
C4 C3 H3 120.2(6) . . ?
C5 C4 C3 121.55(7) . . ?
C9 C4 C3 119.54(7) . . ?
C9 C4 C5 118.90(7) . . ?
C6 C5 C4 119.39(7) . . ?
C17 C5 C4 119.42(7) . . ?
C17 C5 C6 121.13(7) . . ?
H6 C6 C5 118.6(7) . . ?
C7 C6 C5 121.24(8) . . ?
C7 C6 H6 120.2(7) . . ?
H7 C7 C6 118.6(7) . . ?
C8 C7 C6 120.72(8) . . ?
C8 C7 H7 120.7(7) . . ?
H8 C8 C7 121.6(7) . . ?
C9 C8 C7 120.54(8) . . ?
C9 C8 H8 117.9(7) . . ?
C8 C9 C4 119.18(7) . . ?
C10 C9 C4 118.85(7) . . ?
C10 C9 C8 121.97(7) . . ?
H10 C10 C9 119.1(7) . . ?
C11 C10 C9 121.79(7) . . ?
C11 C10 H10 119.1(7) . . ?
C10 C11 C2 119.15(7) . . ?
C12 C11 C2 119.31(7) . . ?
C12 C11 C10 121.54(8) . . ?
H12 C12 C11 118.4(7) . . ?
C13 C12 C11 120.38(8) . . ?
C13 C12 H12 121.2(7) . . ?
H13 C13 C12 119.8(7) . . ?
C14 C13 C12 120.61(8) . . ?
C14 C13 H13 119.6(7) . . ?
C13 C14 C1 121.34(8) . . ?
H14 C14 C1 119.7(7) . . ?
H14 C14 C13 118.9(7) . . ?
C16 C15 C1 178.18(8) . . ?
B1 C16 C15 173.60(8) . . ?
C18 C17 C5 175.37(8) . . ?
B2 C18 C17 174.05(8) . . ?
H19a C19 N1 106.8(7) . . ?
H19b C19 N1 106.6(6) . . ?
H19b C19 H19a 106.9(9) . . ?
C20 C19 N1 114.19(6) . . ?
C20 C19 H19a 110.7(7) . . ?
C20 C19 H19b 111.3(6) . . ?
C19 C20 N2 115.03(6) . . ?
H20a C20 N2 106.7(6) . . ?
H20a C20 C19 110.0(7) . . ?
H20b C20 N2 105.3(6) . . ?
H20b C20 C19 110.7(6) . . ?
H20b C20 H20a 108.8(9) . . ?
H21a C21 N1 109.4(7) . . ?
H21b C21 N1 109.3(7) . . ?
H21b C21 H21a 109.9(10) . . ?
H21c C21 N1 107.6(7) . . ?
H21c C21 H21a 110.6(10) . . ?
H21c C21 H21b 110.0(10) . . ?
H22a C22 N1 111.1(7) . . ?
H22b C22 N1 108.4(7) . . ?
H22b C22 H22a 109.9(10) . . ?
H22c C22 N1 109.2(7) . . ?
H22c C22 H22a 107.4(10) . . ?
H22c C22 H22b 110.8(10) . . ?
H23a C23 N2 108.7(7) . . ?
H23b C23 N2 109.8(7) . . ?
H23b C23 H23a 109.0(10) . . ?
H23c C23 N2 107.5(7) . . ?
H23c C23 H23a 110.0(10) . . ?
H23c C23 H23b 111.7(10) . . ?
H24a C24 N2 111.1(7) . . ?
H24b C24 N2 107.7(7) . . ?
H24b C24 H24a 109.7(9) . . ?
H24c C24 N2 109.2(7) . . ?
H24c C24 H24a 108.4(9) . . ?
H24c C24 H24b 110.6(9) . . ?
H25b C25 H25a 108.4(9) . . ?
C26 C25 H25a 107.6(6) . . ?
C26 C25 H25b 107.3(7) . . ?
B1 C25 H25a 109.6(6) . . ?
B1 C25 H25b 111.7(7) . . ?
B1 C25 C26 112.00(7) . . ?
H26a C26 C25 112.8(8) . . ?
H26b C26 C25 107.5(8) . . ?
H26b C26 H26a 109.4(11) . . ?
H26c C26 C25 113.2(8) . . ?
H26c C26 H26a 103.1(11) . . ?
H26c C26 H26b 110.8(11) . . ?
H27b C27 H27a 106.0(10) . . ?
C28 C27 H27a 107.2(7) . . ?
C28 C27 H27b 107.4(7) . . ?
B1 C27 H27a 112.9(7) . . ?
B1 C27 H27b 106.6(7) . . ?
B1 C27 C28 116.14(7) . . ?
H28a C28 C27 113.5(7) . . ?
H28b C28 C27 113.4(7) . . ?
H28b C28 H28a 104.8(10) . . ?
H28c C28 C27 109.4(7) . . ?
H28c C28 H28a 107.4(10) . . ?
H28c C28 H28b 108.0(10) . . ?
H29b C29 H29a 109.0(13) . . ?
C30 C29 H29a 109.4(10) . . ?
C30 C29 H29b 101.9(10) . . ?
B2 C29 H29a 110.4(10) . . ?
B2 C29 H29b 110.9(10) . . ?
B2 C29 C30 114.82(8) . . ?
H30a C30 C29 112.8(8) . . ?
H30b C30 C29 110.2(12) . . ?
H30b C30 H30a 113.7(14) . . ?
H30c C30 C29 108.6(11) . . ?
H30c C30 H30a 106.2(13) . . ?
H30c C30 H30b 104.8(15) . . ?
H31b C31 H31a 107.3(10) . . ?
C32 C31 H31a 108.7(7) . . ?
C32 C31 H31b 105.1(8) . . ?
B2 C31 H31a 109.0(7) . . ?
B2 C31 H31b 112.0(8) . . ?
B2 C31 C32 114.47(7) . . ?
H32a C32 C31 113.6(8) . . ?
H32b C32 C31 111.0(10) . . ?
H32b C32 H32a 106.3(12) . . ?
H32c C32 C31 105.2(9) . . ?
H32c C32 H32a 104.6(12) . . ?
H32c C32 H32b 116.3(13) . . ?
C16 B1 N1 104.75(6) . . ?
C25 B1 N1 108.11(6) . . ?
C25 B1 C16 109.23(7) . . ?
C27 B1 N1 110.96(6) . . ?
C27 B1 C16 113.57(7) . . ?
C27 B1 C25 109.97(7) . . ?
C18 B2 N2 104.11(6) . . ?
C29 B2 N2 109.64(6) . . ?
C29 B2 C18 111.81(7) . . ?
C31 B2 N2 107.72(6) . . ?
C31 B2 C18 110.60(7) . . ?
C31 B2 C29 112.54(7) . . ?

loop_
_geom_bond_atom_site_label_1
_geom_bond_atom_site_label_2
_geom_bond_distance
_geom_bond_site_symmetry_2
_geom_bond_publ_flag
N1 C19 1.5068(10) . ?
N1 C21 1.4964(10) . ?
N1 C22 1.4879(10) . ?
N1 B1 1.7165(11) . ?
N2 C20 1.4979(10) . ?
N2 C23 1.4914(10) . ?
N2 C24 1.4895(10) . ?
N2 B2 1.7194(11) . ?
C1 C2 1.4418(11) . ?
C1 C14 1.3817(11) . ?
C1 C15 1.4324(11) . ?
C2 C3 1.3992(11) . ?
C2 C11 1.4373(11) . ?
C3 H3 1.122(12) . ?
C3 C4 1.3993(11) . ?
C4 C5 1.4465(11) . ?
C4 C9 1.4363(11) . ?
C5 C6 1.3735(11) . ?
C5 C17 1.4273(11) . ?
C6 H6 1.039(12) . ?
C6 C7 1.4228(12) . ?
C7 H7 1.077(13) . ?
C7 C8 1.3633(13) . ?
C8 H8 1.079(13) . ?
C8 C9 1.4275(11) . ?
C9 C10 1.3995(12) . ?
C10 H10 1.097(13) . ?
C10 C11 1.3999(12) . ?
C11 C12 1.4280(11) . ?
C12 H12 1.071(13) . ?
C12 C13 1.3705(13) . ?
C13 H13 1.118(13) . ?
C13 C14 1.4216(12) . ?
C14 H14 1.112(13) . ?
C15 C16 1.2199(12) . ?
C16 B1 1.5885(12) . ?
C17 C18 1.2205(12) . ?
C18 B2 1.5855(12) . ?
C19 H19a 1.084(13) . ?
C19 H19b 1.098(12) . ?
C19 C20 1.5282(11) . ?
C20 H20a 1.076(12) . ?
C20 H20b 1.097(12) . ?
C21 H21a 1.083(14) . ?
C21 H21b 1.086(13) . ?
C21 H21c 1.056(13) . ?
C22 H22a 1.074(13) . ?
C22 H22b 1.082(14) . ?
C22 H22c 1.057(14) . ?
C23 H23a 1.067(14) . ?
C23 H23b 1.078(13) . ?
C23 H23c 1.085(14) . ?
C24 H24a 1.071(13) . ?
C24 H24b 1.061(13) . ?
C24 H24c 1.090(12) . ?
C25 H25a 1.120(12) . ?
C25 H25b 1.108(13) . ?
C25 C26 1.5330(12) . ?
C25 B1 1.6358(12) . ?
C26 H26a 1.058(15) . ?
C26 H26b 1.076(15) . ?
C26 H26c 1.076(16) . ?
C27 H27a 1.076(13) . ?
C27 H27b 1.067(13) . ?
C27 C28 1.5332(11) . ?
C27 B1 1.6523(12) . ?
C28 H28a 1.114(14) . ?
C28 H28b 1.098(14) . ?
C28 H28c 1.104(14) . ?
C29 H29a 1.054(18) . ?
C29 H29b 1.09(2) . ?
C29 C30 1.5147(13) . ?
C29 B2 1.6348(12) . ?
C30 H30a 1.089(16) . ?
C30 H30b 1.06(2) . ?
C30 H30c 1.14(2) . ?
C31 H31a 1.121(13) . ?
C31 H31b 1.085(15) . ?
C31 C32 1.5162(13) . ?
C31 B2 1.6364(12) . ?
C32 H32a 1.101(15) . ?
C32 H32b 1.16(2) . ?
C32 H32c 1.134(18) . ?

loop_
_geom_torsion_atom_site_label_1
_geom_torsion_atom_site_label_2
_geom_torsion_atom_site_label_3
_geom_torsion_atom_site_label_4
_geom_torsion
_geom_torsion_site_symmetry_1
_geom_torsion_site_symmetry_2
_geom_torsion_site_symmetry_3
_geom_torsion_site_symmetry_4
_geom_torsion_publ_flag
N1 C19 C20 N2 160.97(6) . . . . ?
N1 B1 C25 C26 -178.65(7) . . . . ?
N1 B1 C27 C28 126.90(6) . . . . ?
N2 B2 C29 C30 -159.58(8) . . . . ?
N2 B2 C31 C32 156.50(8) . . . . ?
C1 C2 C3 C4 -178.40(7) . . . . ?
C1 C2 C11 C10 178.26(7) . . . . ?
C1 C2 C11 C12 -1.15(8) . . . . ?
C1 C14 C13 C12 -0.17(10) . . . . ?
C2 C3 C4 C5 179.30(7) . . . . ?
C2 C3 C4 C9 0.28(8) . . . . ?
C2 C11 C10 C9 0.02(8) . . . . ?
C2 C11 C12 C13 0.61(8) . . . . ?
C3 C4 C5 C6 -177.11(8) . . . . ?
C3 C4 C5 C17 5.78(8) . . . . ?
C3 C4 C9 C8 177.48(7) . . . . ?
C3 C4 C9 C10 -1.56(8) . . . . ?
C4 C5 C6 C7 -0.69(9) . . . . ?
C4 C9 C8 C7 -0.03(8) . . . . ?
C4 C9 C10 C11 1.41(8) . . . . ?
C5 C6 C7 C8 -0.95(9) . . . . ?
C6 C7 C8 C9 1.30(9) . . . . ?
C7 C8 C9 C10 178.98(8) . . . . ?
C8 C9 C10 C11 -177.60(8) . . . . ?
C9 C10 C11 C12 179.41(8) . . . . ?
C10 C11 C12 C13 -178.78(8) . . . . ?
C11 C12 C13 C14 0.06(9) . . . . ?
C16 B1 C25 C26 -65.21(8) . . . . ?
C16 B1 C27 C28 9.22(8) . . . . ?
C18 B2 C29 C30 -44.64(9) . . . . ?
C18 B2 C31 C32 43.32(9) . . . . ?
C25 B1 C27 C28 -113.53(7) . . . . ?
C29 B2 C31 C32 -82.53(9) . . . . ?

loop_
_twin_individual_id
_twin_individual_mass_fraction_refined
_oxdiff_twin_reflns_isolated
_oxdiff_twin_reflns_overlapped
_twin_individual_twin_lattice_type
_twin_individual_twin_matrix_11
_twin_individual_twin_matrix_12
_twin_individual_twin_matrix_13
_twin_individual_twin_matrix_21
_twin_individual_twin_matrix_22
_twin_individual_twin_matrix_23
_twin_individual_twin_matrix_31
_twin_individual_twin_matrix_32
_twin_individual_twin_matrix_33
1 0.9160 24107 1530 ref 1.0000 0.0000 0.0000 0.0000 1.0000 0.0000 0.0000 0.0000 1.0000
2 0.0840 0 1530 nmt 1.0040 0.0145 0.0823 0.0399 0.6864 -0.4062 -0.2602 1.0634 0.7946

loop_
_exptl_oxdiff_crystal_face_indexfrac_h
_exptl_oxdiff_crystal_face_indexfrac_k
_exptl_oxdiff_crystal_face_indexfrac_l
_exptl_oxdiff_crystal_face_x
_exptl_oxdiff_crystal_face_y
_exptl_oxdiff_crystal_face_z
-0.0001 1.0002 0.0001 -0.1397 -0.0410 -0.0130
0.0001 -1.0002 -0.0001 0.1397 0.0410 0.0130
0.0000 0.0001 -1.0002 0.0107 -0.0296 0.0840
-0.0000 -0.0001 1.0002 -0.0107 0.0296 -0.0840
1.0001 0.0001 -0.0000 0.0408 -0.1750 -0.0891
-1.0001 -0.0001 0.0000 -0.0408 0.1750 0.0891
